data_4112434
loop_
_publ_author_name
'Milya G. Davlieva'
'Jian-Ming L\"u'
'Sergey V. Lindeman'
'Jay K. Kochi'

_publ_section_title
;
 Crystallographic Distinction between "Contact" and "Separated" Ion Pairs:
 Structural Effects on Electronic/ESR Spectra of Alkali-Metal
 Nitrobenzenides
;
_journal_name_full 'Journal of the American Chemical Society'
_journal_page_first 4557
_journal_page_last 4565
_journal_paper_doi 10.1021/ja049856k
_journal_volume 126
_journal_year 2004
_chemical_compound_source 'chemical synthesis'
_chemical_formula_sum 'C18 H29 Cs N O8'
_chemical_formula_weight 520.33
_chemical_name_systematic
; 
 Bis(cesium 18-crown-6 nitrobenzenide) 
;
_space_group_IT_number 15
_symmetry_cell_setting monoclinic
_symmetry_space_group_name_Hall '-C 2yc'
_symmetry_space_group_name_H-M 'C 1 2/c 1'
_atom_sites_solution_hydrogens geom
_atom_sites_solution_primary direct
_atom_sites_solution_secondary difmap
_audit_creation_method SHELXL
_cell_angle_alpha 90.00
_cell_angle_beta 108.3340(10)
_cell_angle_gamma 90.00
_cell_formula_units_Z 8
_cell_length_a 26.220(2)
_cell_length_b 8.3768(5)
_cell_length_c 22.3046(13)
_cell_measurement_reflns_used 3384
_cell_measurement_temperature 123(2)
_cell_measurement_theta_max 30
_cell_measurement_theta_min 2
_cell_volume 4650.3(5)
_computing_cell_refinement 'SAINT V6.28 (BrukerAXS, 1997-2001)'
_computing_data_collection 'SMART V5.625 (BrukerAXS, 1997-2001)'
_computing_data_reduction 'SAINT & SADABS V2.06 (Sheldrick, 2000)'
_computing_molecular_graphics 'XP V5.06 (BrukerAXS, 1997-99)'
_computing_publication_material 'SHELXL-93, XCIF V5.05 (BrukerAXS, 1997-99)'
_computing_structure_refinement 'SHELXL-93 (Sheldrick, 1993)'
_computing_structure_solution 'SHELXS-86 (Sheldrick, 1990)'
_diffrn_ambient_temperature 123(2)
_diffrn_measurement_device 'Siemens SMART'
_diffrn_measurement_method
;
\w-scan, frame range 0.3 deg, hemisphere
;
_diffrn_radiation_monochromator graphite
_diffrn_radiation_source 'fine-focus sealed tube'
_diffrn_radiation_type MoK\a
_diffrn_radiation_wavelength 0.71073
_diffrn_reflns_av_R_equivalents 0.0624
_diffrn_reflns_av_sigmaI/netI 0.0728
_diffrn_reflns_limit_h_max 35
_diffrn_reflns_limit_h_min -38
_diffrn_reflns_limit_k_max 12
_diffrn_reflns_limit_k_min 0
_diffrn_reflns_limit_l_max 32
_diffrn_reflns_limit_l_min 0
_diffrn_reflns_number 25470
_diffrn_reflns_theta_max 31.95
_diffrn_reflns_theta_min 1.64
_exptl_absorpt_coefficient_mu 1.632
_exptl_absorpt_correction_T_max 1.000
_exptl_absorpt_correction_T_min 0.648
_exptl_absorpt_correction_type 'Semi-empirical (SADABS procedure)'
_exptl_crystal_colour red
_exptl_crystal_density_diffrn 1.486
_exptl_crystal_density_method none
_exptl_crystal_description prism
_exptl_crystal_F_000 2104
_exptl_crystal_size_max 0.25
_exptl_crystal_size_mid 0.15
_exptl_crystal_size_min 0.07
_refine_diff_density_max 1.975
_refine_diff_density_min -0.528
_refine_diff_density_rms 0.121
_refine_ls_extinction_method none
_refine_ls_goodness_of_fit_all 1.006
_refine_ls_goodness_of_fit_obs 1.087
_refine_ls_hydrogen_treatment
;
Riding model wit Uiso=1.2Uiso/eq of an adjacent atom
;
_refine_ls_matrix_type full
_refine_ls_number_parameters 253
_refine_ls_number_reflns 7486
_refine_ls_number_restraints 0
_refine_ls_restrained_S_all 1.041
_refine_ls_restrained_S_obs 1.087
_refine_ls_R_factor_all 0.1080
_refine_ls_R_factor_obs 0.0518
_refine_ls_shift/esd_max -0.002
_refine_ls_shift/esd_mean 0.000
_refine_ls_structure_factor_coef Fsqd
_refine_ls_weighting_details 'w=1/[\s^2^(Fo^2^)+(0.0610P)^2^+0.0000P] where P=(Fo^2^+2Fc^2^)/3'
_refine_ls_weighting_scheme calc
_refine_ls_wR_factor_all 0.1372
_refine_ls_wR_factor_obs 0.1085
_reflns_number_observed 4358
_reflns_number_total 7502
_reflns_observed_criterion >2sigma(I)
_cod_data_source_file ja049856krom20040109_111706.cif
_cod_data_source_block millsx
_cod_depositor_comments
;
The following automatic conversions were performed:

'_refine_ls_weighting_scheme' value 'calc
w=1/[\s^2^(Fo^2^)+(0.0610P)^2^+0.0000P] where P=(Fo^2^+2Fc^2^)/3' was
changed to 'calc'. New tag '_refine_ls_weighting_details' was
created. The value of the new tag was set to
'w=1/[\s^2^(Fo^2^)+(0.0610P)^2^+0.0000P] where P=(Fo^2^+2Fc^2^)/3'.

Automatic conversion script
Id: cif_fix_values 3143 2015-03-26 13:38:13Z robertas 

2021-11-22
Z value and formula fixed to values more according to usual
chemical conventions.                 miguel
;
_cod_original_formula_sum 'C36 H58 Cs2 N2 O16'
_cod_original_formula_weight 1040.66
_cod_original_formula_units_Z 4
_cod_database_code 4112434

loop_
_symmetry_equiv_pos_as_xyz
'x, y, z'
'-x, y, -z+1/2'
'x+1/2, y+1/2, z'
'-x+1/2, y+1/2, -z+1/2'
'-x, -y, -z'
'x, -y, z-1/2'
'-x+1/2, -y+1/2, -z'
'x+1/2, -y+1/2, z-1/2'

loop_
_atom_site_aniso_label
_atom_site_aniso_U_11
_atom_site_aniso_U_22
_atom_site_aniso_U_33
_atom_site_aniso_U_23
_atom_site_aniso_U_13
_atom_site_aniso_U_12
Cs1 0.0508(2) 0.03047(14) 0.03446(14) 0.00047(12) 0.01804(11) 0.00225(13)
O1 0.054(2) 0.047(2) 0.039(2) 0.0120(15) 0.0133(14) 0.001(2)
O2 0.058(2) 0.039(2) 0.047(2) 0.0058(14) 0.018(2) -0.003(2)
N1 0.047(2) 0.042(2) 0.033(2) 0.002(2) 0.017(2) 0.002(2)
C1 0.050(3) 0.062(3) 0.033(2) -0.007(2) 0.017(2) 0.000(2)
C2 0.067(4) 0.081(4) 0.050(3) -0.004(3) 0.031(3) -0.019(3)
C3 0.069(4) 0.095(5) 0.070(4) -0.027(4) 0.032(3) -0.018(4)
C4 0.057(4) 0.110(6) 0.089(5) -0.051(5) 0.031(4) -0.017(4)
C5 0.059(4) 0.109(6) 0.067(4) -0.026(4) 0.012(3) 0.022(4)
C6 0.059(3) 0.078(4) 0.044(3) -0.010(3) 0.019(2) 0.010(3)
O3 0.087(3) 0.038(2) 0.044(2) 0.0004(15) 0.027(2) 0.008(2)
O4 0.059(2) 0.047(2) 0.044(2) 0.002(2) 0.013(2) -0.001(2)
O5 0.080(2) 0.037(2) 0.045(2) 0.0022(15) 0.026(2) -0.003(2)
O6 0.079(3) 0.037(2) 0.050(2) -0.011(2) 0.014(2) 0.007(2)
O7 0.066(2) 0.042(2) 0.056(2) -0.015(2) 0.021(2) -0.004(2)
O8 0.080(3) 0.040(2) 0.050(2) 0.0020(15) 0.034(2) -0.002(2)
C11 0.061(3) 0.048(3) 0.047(3) 0.006(2) 0.016(2) 0.014(2)
C12 0.061(3) 0.059(3) 0.056(3) -0.004(3) 0.019(3) 0.009(3)
C13 0.070(3) 0.047(3) 0.066(4) -0.003(3) 0.033(3) -0.010(3)
C14 0.085(4) 0.045(3) 0.053(3) -0.004(2) 0.029(3) -0.010(3)
C15 0.080(4) 0.035(3) 0.046(3) 0.004(2) 0.014(3) 0.005(2)
C16 0.090(4) 0.033(2) 0.046(3) 0.003(2) 0.018(3) 0.014(3)
C17 0.061(3) 0.061(4) 0.061(3) 0.001(3) 0.020(3) 0.014(3)
C18 0.055(3) 0.057(3) 0.063(3) -0.013(3) 0.025(3) 0.006(3)
C19 0.066(3) 0.041(3) 0.076(4) -0.016(3) 0.035(3) -0.016(3)
C20 0.083(4) 0.036(3) 0.065(4) -0.014(2) 0.038(3) -0.011(3)
C21 0.095(4) 0.035(3) 0.032(2) 0.002(2) 0.024(3) -0.003(2)
C22 0.086(4) 0.040(3) 0.040(3) 0.006(2) 0.016(3) 0.010(3)

loop_
_atom_site_label
_atom_site_type_symbol
_atom_site_fract_x
_atom_site_fract_y
_atom_site_fract_z
_atom_site_U_iso_or_equiv
_atom_site_thermal_displace_type
_atom_site_occupancy
_atom_site_calc_flag
_atom_site_refinement_flags
Cs1 Cs 0.745688(11) 0.11993(3) 0.412683(12) 0.03749(10) Uani 1 d .
O1 O 0.67396(13) 0.1211(4) 0.49919(15) 0.0469(8) Uani 1 d .
O2 O 0.66062(13) 0.3559(4) 0.4492(2) 0.0479(8) Uani 1 d .
N1 N 0.64175(15) 0.2228(5) 0.4631(2) 0.0394(8) Uani 1 d .
C1 C 0.5870(2) 0.1888(7) 0.4399(2) 0.0471(11) Uani 1 d .
C2 C 0.5675(2) 0.0405(8) 0.4515(3) 0.063(2) Uani 1 d .
H2A H 0.5915(2) -0.0365(8) 0.4765(3) 0.076 Uiso 1 calc R
C3 C 0.5143(3) 0.0063(10) 0.4271(3) 0.075(2) Uani 1 d .
H3A H 0.5017(3) -0.0961(10) 0.4343(3) 0.091 Uiso 1 calc R
C4 C 0.4792(3) 0.1141(10) 0.3932(4) 0.084(2) Uani 1 d .
H4A H 0.4422(3) 0.0875(10) 0.3769(4) 0.100 Uiso 1 calc R
C5 C 0.4964(3) 0.2640(10) 0.3815(3) 0.080(2) Uani 1 d .
H5A H 0.4714(3) 0.3400(10) 0.3575(3) 0.096 Uiso 1 calc R
C6 C 0.5515(2) 0.3027(8) 0.4056(2) 0.0600(14) Uani 1 d .
H6A H 0.5640(2) 0.4051(8) 0.3984(2) 0.072 Uiso 1 calc R
O3 O 0.6601(2) 0.2414(4) 0.2696(2) 0.0548(9) Uani 1 d .
O4 O 0.63214(14) -0.0202(4) 0.3347(2) 0.0510(8) Uani 1 d .
O5 O 0.70943(15) -0.2617(4) 0.3751(2) 0.0527(9) Uani 1 d .
O6 O 0.8194(2) -0.1731(4) 0.4181(2) 0.0570(9) Uani 1 d .
O7 O 0.85111(15) 0.1037(4) 0.3650(2) 0.0545(9) Uani 1 d .
O8 O 0.7712(2) 0.3377(4) 0.3116(2) 0.0532(9) Uani 1 d .
C11 C 0.6127(2) 0.2323(6) 0.2867(2) 0.0522(13) Uani 1 d .
H11A H 0.5839(2) 0.2941(6) 0.2561(2) 0.063 Uiso 1 calc R
H11B H 0.6192(2) 0.2809(6) 0.3289(2) 0.063 Uiso 1 calc R
C12 C 0.5945(2) 0.0640(7) 0.2881(3) 0.0586(14) Uani 1 d .
H12A H 0.5595(2) 0.0626(7) 0.2964(3) 0.070 Uiso 1 calc R
H12B H 0.5895(2) 0.0131(7) 0.2466(3) 0.070 Uiso 1 calc R
C13 C 0.6185(2) -0.1812(6) 0.3402(3) 0.0581(14) Uani 1 d .
H13A H 0.6133(2) -0.2366(6) 0.2995(3) 0.070 Uiso 1 calc R
H13B H 0.5842(2) -0.1863(6) 0.3500(3) 0.070 Uiso 1 calc R
C14 C 0.6610(2) -0.2622(7) 0.3904(3) 0.0596(14) Uani 1 d .
H14A H 0.6665(2) -0.2067(7) 0.4312(3) 0.072 Uiso 1 calc R
H14B H 0.6501(2) -0.3736(7) 0.3950(3) 0.072 Uiso 1 calc R
C15 C 0.7515(2) -0.3534(6) 0.4177(2) 0.0548(13) Uani 1 d .
H15A H 0.7416(2) -0.4679(6) 0.4138(2) 0.066 Uiso 1 calc R
H15B H 0.7563(2) -0.3197(6) 0.4617(2) 0.066 Uiso 1 calc R
C16 C 0.8016(2) -0.3316(6) 0.4037(3) 0.0573(14) Uani 1 d .
H16A H 0.8291(2) -0.4068(6) 0.4292(3) 0.069 Uiso 1 calc R
H16B H 0.7960(2) -0.3537(6) 0.3585(3) 0.069 Uiso 1 calc R
C17 C 0.8717(2) -0.1475(7) 0.4131(3) 0.0609(15) Uani 1 d .
H17A H 0.8733(2) -0.1890(7) 0.3721(3) 0.073 Uiso 1 calc R
H17B H 0.8988(2) -0.2049(7) 0.4474(3) 0.073 Uiso 1 calc R
C18 C 0.8836(2) 0.0261(7) 0.4177(3) 0.0567(13) Uani 1 d .
H18A H 0.8774(2) 0.0699(7) 0.4560(3) 0.068 Uiso 1 calc R
H18B H 0.9217(2) 0.0437(7) 0.4212(3) 0.068 Uiso 1 calc R
C19 C 0.8619(2) 0.2720(6) 0.3616(3) 0.0579(14) Uani 1 d .
H19A H 0.8987(2) 0.2873(6) 0.3595(3) 0.069 Uiso 1 calc R
H19B H 0.8593(2) 0.3267(6) 0.3999(3) 0.069 Uiso 1 calc R
C20 C 0.8229(2) 0.3403(6) 0.3054(3) 0.0582(14) Uani 1 d .
H20A H 0.8330(2) 0.4516(6) 0.2996(3) 0.070 Uiso 1 calc R
H20B H 0.8229(2) 0.2782(6) 0.2677(3) 0.070 Uiso 1 calc R
C21 C 0.7305(2) 0.4059(6) 0.2593(2) 0.0530(13) Uani 1 d .
H21A H 0.7284(2) 0.3461(6) 0.2203(2) 0.064 Uiso 1 calc R
H21B H 0.7398(2) 0.5181(6) 0.2534(2) 0.064 Uiso 1 calc R
C22 C 0.6777(2) 0.4001(6) 0.2705(2) 0.0565(14) Uani 1 d .
H22A H 0.6809(2) 0.4489(6) 0.3119(2) 0.068 Uiso 1 calc R
H22B H 0.6510(2) 0.4622(6) 0.2374(2) 0.068 Uiso 1 calc R

loop_
_atom_type_symbol
_atom_type_description
_atom_type_scat_dispersion_real
_atom_type_scat_dispersion_imag
_atom_type_scat_source
C C 0.0033 0.0016 'International Tables Vol C Tables 4.2.6.8 and 6.1.1.4'
H H 0.0000 0.0000 'International Tables Vol C Tables 4.2.6.8 and 6.1.1.4'
N N 0.0061 0.0033 'International Tables Vol C Tables 4.2.6.8 and 6.1.1.4'
O O 0.0106 0.0060 'International Tables Vol C Tables 4.2.6.8 and 6.1.1.4'
Cs Cs -0.3680 2.1192 'International Tables Vol C Tables 4.2.6.8 and 6.1.1.4'

loop_
_geom_angle_atom_site_label_1
_geom_angle_atom_site_label_2
_geom_angle_atom_site_label_3
_geom_angle
_geom_angle_site_symmetry_1
_geom_angle_site_symmetry_3
O1 Cs1 O6 118.17(10) . .
O1 Cs1 O8 139.26(9) . .
O6 Cs1 O8 102.57(10) . .
O1 Cs1 O4 72.05(9) . .
O6 Cs1 O4 101.23(9) . .
O8 Cs1 O4 101.40(9) . .
O1 Cs1 O1 91.53(8) . 7_656
O6 Cs1 O1 103.23(9) . 7_656
O8 Cs1 O1 78.48(9) . 7_656
O4 Cs1 O1 154.95(9) . 7_656
O1 Cs1 O7 161.56(9) . .
O6 Cs1 O7 53.02(10) . .
O8 Cs1 O7 52.75(9) . .
O4 Cs1 O7 123.56(9) . .
O1 Cs1 O7 76.62(8) 7_656 .
O1 Cs1 O2 41.02(8) . .
O6 Cs1 O2 159.07(9) . .
O8 Cs1 O2 98.27(9) . .
O4 Cs1 O2 76.31(9) . .
O1 Cs1 O2 78.91(8) 7_656 .
O7 Cs1 O2 145.18(8) . .
O1 Cs1 O2 80.60(8) . 7_656
O6 Cs1 O2 74.90(8) . 7_656
O8 Cs1 O2 111.90(9) . 7_656
O4 Cs1 O2 146.57(8) . 7_656
O1 Cs1 O2 40.10(8) 7_656 7_656
O7 Cs1 O2 81.26(9) . 7_656
O2 Cs1 O2 95.55(8) . 7_656
O1 Cs1 O5 88.78(9) . .
O6 Cs1 O5 51.82(9) . .
O8 Cs1 O5 118.80(8) . .
O4 Cs1 O5 50.75(9) . .
O1 Cs1 O5 150.45(8) 7_656 .
O7 Cs1 O5 94.66(9) . .
O2 Cs1 O5 118.36(9) . .
O2 Cs1 O5 111.18(8) 7_656 .
O1 Cs1 N1 22.47(8) . .
O6 Cs1 N1 138.43(10) . .
O8 Cs1 N1 117.99(9) . .
O4 Cs1 N1 63.79(9) . .
O1 Cs1 N1 93.82(9) 7_656 .
O7 Cs1 N1 167.54(9) . .
O2 Cs1 N1 22.46(8) . .
O2 Cs1 N1 96.66(9) 7_656 .
O5 Cs1 N1 97.53(9) . .
O1 Cs1 O3 103.40(8) . .
O6 Cs1 O3 119.24(9) . .
O8 Cs1 O3 51.86(10) . .
O4 Cs1 O3 51.03(9) . .
O1 Cs1 O3 118.59(8) 7_656 .
O7 Cs1 O3 94.73(9) . .
O2 Cs1 O3 75.77(8) . .
O2 Cs1 O3 158.69(8) 7_656 .
O5 Cs1 O3 89.95(8) . .
N1 Cs1 O3 82.73(9) . .
O1 Cs1 N1 91.77(8) . 7_656
O6 Cs1 N1 84.83(9) . 7_656
O8 Cs1 N1 91.83(9) . 7_656
O4 Cs1 N1 163.75(9) . 7_656
O1 Cs1 N1 20.82(8) 7_656 7_656
O7 Cs1 N1 72.11(8) . 7_656
O2 Cs1 N1 92.60(8) . 7_656
O2 Cs1 N1 21.05(8) 7_656 7_656
O5 Cs1 N1 129.64(8) . 7_656
N1 Cs1 N1 101.69(8) . 7_656
O3 Cs1 N1 138.20(9) . 7_656
N1 O1 Cs1 91.1(2) . .
N1 O1 Cs1 96.3(2) . 7_656
Cs1 O1 Cs1 88.47(8) . 7_656
N1 O2 Cs1 83.2(2) . .
N1 O2 Cs1 93.3(2) . 7_656
Cs1 O2 Cs1 84.46(8) . 7_656
O1 N1 O2 119.6(4) . .
O1 N1 C1 119.5(4) . .
O2 N1 C1 120.8(4) . .
O1 N1 Cs1 66.4(2) . .
O2 N1 Cs1 74.4(2) . .
C1 N1 Cs1 132.1(3) . .
O1 N1 Cs1 62.8(2) . 7_656
O2 N1 Cs1 65.6(2) . 7_656
C1 N1 Cs1 149.2(3) . 7_656
Cs1 N1 Cs1 78.31(8) . 7_656
C6 C1 N1 119.9(5) . .
C6 C1 C2 119.7(5) . .
N1 C1 C2 120.4(5) . .
C3 C2 C1 120.1(6) . .
C4 C3 C2 121.3(7) . .
C3 C4 C5 120.7(6) . .
C4 C5 C6 119.4(6) . .
C1 C6 C5 118.8(6) . .
C22 O3 C11 111.1(4) . .
C22 O3 Cs1 98.7(3) . .
C11 O3 Cs1 96.1(3) . .
C12 O4 C13 114.4(4) . .
C12 O4 Cs1 123.4(3) . .
C13 O4 Cs1 121.9(3) . .
C14 O5 C15 113.6(4) . .
C14 O5 Cs1 98.5(3) . .
C15 O5 Cs1 104.2(3) . .
C16 O6 C17 112.4(4) . .
C16 O6 Cs1 125.3(3) . .
C17 O6 Cs1 118.7(3) . .
C18 O7 C19 115.3(4) . .
C18 O7 Cs1 95.8(3) . .
C19 O7 Cs1 100.2(3) . .
C20 O8 C21 114.1(4) . .
C20 O8 Cs1 120.7(3) . .
C21 O8 Cs1 123.2(3) . .
O3 C11 C12 111.8(4) . .
O3 C11 Cs1 62.4(2) . .
C12 C11 Cs1 88.6(3) . .
O4 C12 C11 109.9(4) . .
O4 C13 C14 110.8(4) . .
O5 C14 C13 109.7(5) . .
O5 C14 Cs1 60.1(2) . .
C13 C14 Cs1 89.0(3) . .
O5 C15 C16 110.5(4) . .
O6 C16 C15 109.0(4) . .
O6 C17 C18 109.1(4) . .
O7 C18 C17 110.1(5) . .
O7 C18 Cs1 62.3(3) . .
C17 C18 Cs1 91.5(3) . .
O7 C19 C20 109.4(4) . .
O7 C19 Cs1 57.8(2) . .
C20 C19 Cs1 88.7(3) . .
O8 C20 C19 110.2(5) . .
O8 C21 C22 110.2(4) . .
O3 C22 C21 110.4(4) . .
O3 C22 Cs1 60.4(2) . .
C21 C22 Cs1 86.8(3) . .

loop_
_geom_bond_atom_site_label_1
_geom_bond_atom_site_label_2
_geom_bond_distance
_geom_bond_site_symmetry_2
Cs1 O1 3.089(3) .
Cs1 O6 3.103(4) .
Cs1 O8 3.131(3) .
Cs1 O4 3.164(3) .
Cs1 O1 3.226(3) 7_656
Cs1 O7 3.262(4) .
Cs1 O2 3.269(3) .
Cs1 O2 3.288(3) 7_656
Cs1 O5 3.365(3) .
Cs1 N1 3.370(4) .
Cs1 O3 3.427(3) .
Cs1 N1 3.603(4) 7_656
O1 N1 1.288(5) .
O1 Cs1 3.226(3) 7_656
O2 N1 1.297(5) .
O2 Cs1 3.288(3) 7_656
N1 C1 1.395(6) .
N1 Cs1 3.603(4) 7_656
C1 C6 1.382(7) .
C1 C2 1.398(8) .
C2 C3 1.360(8) .
C3 C4 1.340(10) .
C4 C5 1.387(10) .
C5 C6 1.412(8) .
O3 C22 1.405(6) .
O3 C11 1.413(6) .
O4 C12 1.382(6) .
O4 C13 1.410(6) .
O5 C14 1.415(7) .
O5 C15 1.433(6) .
O6 C16 1.410(6) .
O6 C17 1.428(7) .
O7 C18 1.377(6) .
O7 C19 1.444(6) .
O8 C20 1.405(7) .
O8 C21 1.430(6) .
C11 C12 1.491(8) .
C13 C14 1.474(8) .
C15 C16 1.453(8) .
C17 C18 1.483(7) .
C19 C20 1.462(8) .
C21 C22 1.484(8) .
